data_7158383
loop_
_publ_author_name
'Fuller, Rebecca O.'
'Taylor, Madeleine R.'
'Duggin, Margot'
'Bissember, Alex C.'
'Canty, Allan J.'
'Judd, Martyna M.'
'Cox, Nicholas'
'Moggach, Stephen A.'
'Turner, Gemma F.'

_publ_section_title
;
 Enhanced synthesis of oxo-verdazyl radicals bearing sterically-and
 electronically-diverse C3-substituents.
;
_journal_issue 46
_journal_name_full 'Organic &amp; biomolecular chemistry'
_journal_page_first 10120
_journal_page_last 10138
_journal_paper_doi 10.1039/d1ob01946e
_journal_volume 19
_journal_year 2021
_chemical_formula_moiety 'C25 H22 N4 O S2'
_chemical_formula_sum 'C25 H22 N4 O S2'
_chemical_formula_weight 458.58
_chemical_name_common 1,5-bis(thiophenyl)-2,4-bis(methylbenzyl)-carbohydrazide
_chemical_name_systematic 1,5-bis(thiophenyl)-2,4-bis(methylbenzyl)-carbohydrazide
_space_group_crystal_system monoclinic
_space_group_IT_number 15
_space_group_name_Hall '-C 2yc'
_space_group_name_H-M_alt 'C 1 2/c 1'
_atom_sites_solution_hydrogens geom
_atom_sites_solution_primary dual
_audit_creation_date 2021-09-03
_audit_creation_method
;
Olex2 1.5
(compiled 2021.08.20 svn.r13c46975 for OlexSys, GUI svn.r6394)
;
_audit_update_record
;
2021-09-30 deposited with the CCDC.	2021-11-01 downloaded from the CCDC.
;
_cell_angle_alpha 90
_cell_angle_beta 90.812(2)
_cell_angle_gamma 90
_cell_formula_units_Z 4
_cell_length_a 18.9089(3)
_cell_length_b 11.6130(2)
_cell_length_c 10.5619(2)
_cell_measurement_reflns_used 7219
_cell_measurement_temperature 100.01(10)
_cell_measurement_theta_max 74.9210
_cell_measurement_theta_min 4.4390
_cell_volume 2319.04(7)
_computing_cell_refinement 'CrysAlisPro 1.171.41.104a (Rigaku OD, 2021)'
_computing_data_collection 'CrysAlisPro 1.171.41.104a (Rigaku OD, 2021)'
_computing_data_reduction 'CrysAlisPro 1.171.41.104a (Rigaku OD, 2021)'
_computing_molecular_graphics 'Olex2 1.5 (Dolomanov et al., 2009)'
_computing_publication_material 'Olex2 1.5 (Dolomanov et al., 2009)'
_computing_structure_refinement 'SHELXL 2018/3 (Sheldrick, 2015)'
_computing_structure_solution 'SHELXT 2018/2 (Sheldrick, 2018)'
_diffrn_ambient_environment N~2~
_diffrn_ambient_temperature 100.01(10)
_diffrn_detector 'Hybrid Pixel Array Detector'
_diffrn_detector_area_resol_mean 10.0000
_diffrn_detector_type HyPix
_diffrn_measured_fraction_theta_full 0.994
_diffrn_measured_fraction_theta_max 0.958
_diffrn_measurement_details
;
List of Runs (angles in degrees, time in seconds):

  # Type    Start    End  Width  t~exp~   \w     \q     \k     \f   Frames
#--------------------------------------------------------------------------
  1  \w     23.00 114.00   0.50    0.05    --   45.57  77.00  90.00  182
  2  \w     23.00 118.00   0.50    0.05    --   45.57  77.00 -30.00  190
  3  \w     34.00 119.00   0.50    0.05    --   45.57  38.00 -90.00  170
  4  \w     31.00 118.00   0.50    0.05    --   45.57  55.00-153.00  174
  5  \w     30.00  71.00   0.50    0.16    --  102.29 -61.00 -60.00   82
  6  \w     30.00  71.00   0.50    0.16    --  102.29 -61.00-120.00   82
  7  \w     30.00  71.00   0.50    0.16    --  102.29 -61.00-150.00   82
  8  \w     30.00  71.00   0.50    0.16    --  102.29 -61.00 -30.00   82
  9  \w     30.00  63.00   0.50    0.16    --  102.29 -55.00  63.00   66
 10  \w     30.00  71.00   0.50    0.16    --  102.29 -61.00  90.00   82
 11  \w     79.00 174.00   0.50    0.16    --  102.29  78.00  60.00  190
 12  \w     86.00 174.00   0.50    0.16    --  102.29  61.00   0.00  176
 13  \w     88.00 174.00   0.50    0.16    --  102.29  55.00-153.00  172
 14  \w    -26.00  30.00   0.50    0.05    --  -45.57  19.00 -30.00  112
 15  \w    -71.00 -30.00   0.50    0.16    -- -102.29  61.00  60.00   82
 16  \w    -71.00 -30.00   0.50    0.16    -- -102.29  61.00   0.00   82
 17  \w    -26.00  30.00   0.50    0.05    --  -45.57  19.00  60.00  112
 18  \w    -71.00 -30.00   0.50    0.16    -- -102.29  61.00 -30.00   82
 19  \w    -71.00 -30.00   0.50    0.16    -- -102.29  61.00-120.00   82
 20  \w    -63.00 -30.00   0.50    0.16    -- -102.29  55.00-153.00   66
 21  \w   -174.00 -83.00   0.50    0.16    -- -102.29 -93.00-162.00  182
 22  \w   -174.00 -90.00   0.50    0.16    -- -102.29 -45.00   0.00  168
 23  \w   -176.00 -89.00   0.50    0.16    -- -102.29 -15.00 120.00  174
;
_diffrn_measurement_device 'four-circle diffractometer'
_diffrn_measurement_device_type 'XtaLAB Synergy'
_diffrn_measurement_method '\w scans'
_diffrn_orient_matrix_type 'CrysAlisPro convention (1999,Acta A55,543-557)'
_diffrn_orient_matrix_UB_11 -0.0687489000
_diffrn_orient_matrix_UB_12 -0.0614416000
_diffrn_orient_matrix_UB_13 -0.0414248000
_diffrn_orient_matrix_UB_21 0.0023469000
_diffrn_orient_matrix_UB_22 0.0621000000
_diffrn_orient_matrix_UB_23 -0.1286845000
_diffrn_orient_matrix_UB_31 0.0437225000
_diffrn_orient_matrix_UB_32 -0.0998798000
_diffrn_orient_matrix_UB_33 -0.0545843000
_diffrn_radiation_monochromator mirror
_diffrn_radiation_probe x-ray
_diffrn_radiation_type 'Cu K\a'
_diffrn_radiation_wavelength 1.54184
_diffrn_reflns_av_R_equivalents 0.0298
_diffrn_reflns_av_unetI/netI 0.0217
_diffrn_reflns_Laue_measured_fraction_full 0.994
_diffrn_reflns_Laue_measured_fraction_max 0.958
_diffrn_reflns_limit_h_max 23
_diffrn_reflns_limit_h_min -23
_diffrn_reflns_limit_k_max 13
_diffrn_reflns_limit_k_min -14
_diffrn_reflns_limit_l_max 13
_diffrn_reflns_limit_l_min -13
_diffrn_reflns_number 10618
_diffrn_reflns_point_group_measured_fraction_full 0.994
_diffrn_reflns_point_group_measured_fraction_max 0.958
_diffrn_reflns_theta_full 67.684
_diffrn_reflns_theta_max 75.449
_diffrn_reflns_theta_min 4.468
_diffrn_source 'micro-focus sealed X-ray tube'
_diffrn_source_type 'PhotonJet (Cu) X-ray Source'
_exptl_absorpt_coefficient_mu 2.276
_exptl_absorpt_correction_T_max 1.00000
_exptl_absorpt_correction_T_min 0.79650
_exptl_absorpt_correction_type multi-scan
_exptl_absorpt_process_details
;
CrysAlisPro 1.171.41.104a (Rigaku Oxford Diffraction, 2021)
Empirical absorption correction using spherical harmonics,
implemented in SCALE3 ABSPACK scaling algorithm.
;
_exptl_crystal_colour 'clear colourless'
_exptl_crystal_colour_lustre clear
_exptl_crystal_colour_primary colourless
_exptl_crystal_density_diffrn 1.313
_exptl_crystal_description block
_exptl_crystal_F_000 960
_exptl_crystal_size_max 0.345
_exptl_crystal_size_mid 0.242
_exptl_crystal_size_min 0.181
_refine_diff_density_max 0.317
_refine_diff_density_min -0.264
_refine_diff_density_rms 0.047
_refine_ls_extinction_method none
_refine_ls_goodness_of_fit_ref 1.063
_refine_ls_hydrogen_treatment constr
_refine_ls_matrix_type full
_refine_ls_number_parameters 146
_refine_ls_number_reflns 2302
_refine_ls_number_restraints 0
_refine_ls_restrained_S_all 1.063
_refine_ls_R_factor_all 0.0348
_refine_ls_R_factor_gt 0.0330
_refine_ls_shift/su_max 0.001
_refine_ls_shift/su_mean 0.000
_refine_ls_structure_factor_coef Fsqd
_refine_ls_weighting_details 'w=1/[\s^2^(Fo^2^)+(0.0577P)^2^+1.3245P] where P=(Fo^2^+2Fc^2^)/3'
_refine_ls_weighting_scheme calc
_refine_ls_wR_factor_gt 0.0923
_refine_ls_wR_factor_ref 0.0939
_reflns_Friedel_coverage 0.000
_reflns_number_gt 2154
_reflns_number_total 2302
_reflns_threshold_expression 'I > 2\s(I)'
_cod_data_source_file d1ob01946e2.cif
_cod_data_source_block 12b
_cod_depositor_comments 'Adding full bibliography for 7158376--7158384.cif.'
_cod_original_cell_volume 2319.05(7)
_cod_database_code 7158383
_chemical_oxdiff_formula 'C25 H22 N4 O S2'
_chemical_oxdiff_usercomment 'Rebecca Fuller - Tasmania'
_shelx_space_group_comment
;
The symmetry employed for this shelxl refinement is uniquely defined
by the following loop, which should always be used as a source of
symmetry information in preference to the above space-group names.
They are only intended as comments.
;
_olex2_refinement_description
;
1. Fixed Uiso
 At 1.2 times of:
  All C(H) groups, All C(H,H) groups
2.a Secondary CH2 refined with riding coordinates:
 C7(H7A,H7B)
2.b Aromatic/amide H refined with riding coordinates:
 C9(H9), C5(H5), C1(H1), C11(H11), C3(H3), C12(H12), C2(H2), C13(H13), C4(H4)
;
_olex2_submission_special_instructions 'No special instructions were received'
_oxdiff_exptl_absorpt_empirical_details
;
Empirical correction (ABSPACK) includes:
- Absorption correction using spherical harmonics
- Frame scaling
;
_oxdiff_exptl_absorpt_empirical_full_max 1.381
_oxdiff_exptl_absorpt_empirical_full_min 0.815

loop_
_space_group_symop_operation_xyz
'x, y, z'
'-x, y, -z+1/2'
'x+1/2, y+1/2, z'
'-x+1/2, y+1/2, -z+1/2'
'-x, -y, -z'
'x, -y, z-1/2'
'-x+1/2, -y+1/2, -z'
'x+1/2, -y+1/2, z-1/2'

loop_
_atom_site_label
_atom_site_type_symbol
_atom_site_fract_x
_atom_site_fract_y
_atom_site_fract_z
_atom_site_U_iso_or_equiv
_atom_site_adp_type
_atom_site_occupancy
_atom_site_site_symmetry_order
_atom_site_calc_flag
_atom_site_refinement_flags_posn
_atom_site_refinement_flags_adp
_atom_site_refinement_flags_occupancy
_atom_site_disorder_assembly
_atom_site_disorder_group
S1 S 0.38756(2) 0.62685(3) 0.70301(3) 0.02523(13) Uani 1 1 d . . . . .
O1 O 0.500000 0.11666(10) 0.750000 0.0241(3) Uani 1 2 d S T P . .
N1 N 0.48149(5) 0.28233(9) 0.64169(10) 0.0198(2) Uani 1 1 d . . . . .
N2 N 0.45137(6) 0.38968(9) 0.65413(10) 0.0193(2) Uani 1 1 d . . . . .
C8 C 0.500000 0.22145(15) 0.750000 0.0193(4) Uani 1 2 d S T P . .
C9 C 0.42868(6) 0.44047(11) 0.55359(12) 0.0206(3) Uani 1 1 d . . . . .
H9 H 0.433040 0.403930 0.473612 0.025 Uiso 1 1 calc R U . . .
C6 C 0.41290(7) 0.15722(10) 0.48916(12) 0.0198(3) Uani 1 1 d . . . . .
C7 C 0.48182(6) 0.21737(11) 0.52340(12) 0.0205(3) Uani 1 1 d . . . . .
H7A H 0.519745 0.158738 0.528988 0.025 Uiso 1 1 calc R U . . .
H7B H 0.493856 0.270672 0.453797 0.025 Uiso 1 1 calc R U . . .
C10 C 0.39644(6) 0.55332(11) 0.56163(12) 0.0206(3) Uani 1 1 d . . . . .
C5 C 0.35020(7) 0.17375(11) 0.55355(13) 0.0258(3) Uani 1 1 d . . . . .
H5 H 0.348664 0.226572 0.622140 0.031 Uiso 1 1 calc R U . . .
C1 C 0.41407(7) 0.07940(11) 0.38893(13) 0.0249(3) Uani 1 1 d . . . . .
H1 H 0.456726 0.067380 0.344350 0.030 Uiso 1 1 calc R U . . .
C11 C 0.36891(7) 0.61615(11) 0.46231(13) 0.0238(3) Uani 1 1 d . . . . .
H11 H 0.369129 0.590714 0.376831 0.029 Uiso 1 1 calc R U . . .
C3 C 0.29095(8) 0.03627(12) 0.41742(15) 0.0308(3) Uani 1 1 d . . . . .
H3 H 0.249366 -0.004285 0.392667 0.037 Uiso 1 1 calc R U . . .
C12 C 0.34016(7) 0.72293(12) 0.50109(14) 0.0278(3) Uani 1 1 d . . . . .
H12 H 0.318863 0.776639 0.444431 0.033 Uiso 1 1 calc R U . . .
C2 C 0.35351(8) 0.01917(12) 0.35345(14) 0.0313(3) Uani 1 1 d . . . . .
H2 H 0.354999 -0.033924 0.285110 0.038 Uiso 1 1 calc R U . . .
C13 C 0.34630(7) 0.74026(12) 0.62773(15) 0.0294(3) Uani 1 1 d . . . . .
H13 H 0.329769 0.807113 0.669867 0.035 Uiso 1 1 calc R U . . .
C4 C 0.28948(8) 0.11308(12) 0.51789(16) 0.0307(3) Uani 1 1 d . . . . .
H4 H 0.246831 0.124431 0.562702 0.037 Uiso 1 1 calc R U . . .

loop_
_atom_site_aniso_label
_atom_site_aniso_U_11
_atom_site_aniso_U_22
_atom_site_aniso_U_33
_atom_site_aniso_U_23
_atom_site_aniso_U_13
_atom_site_aniso_U_12
S1 0.0266(2) 0.0225(2) 0.0265(2) -0.00262(11) -0.00141(14) 0.00162(11)
O1 0.0266(7) 0.0156(6) 0.0301(7) 0.000 -0.0004(5) 0.000
N1 0.0211(5) 0.0154(5) 0.0230(5) -0.0011(4) -0.0012(4) 0.0007(4)
N2 0.0175(5) 0.0152(5) 0.0251(5) -0.0003(4) -0.0010(4) -0.0001(4)
C8 0.0149(8) 0.0189(8) 0.0242(8) 0.000 0.0012(6) 0.000
C9 0.0199(6) 0.0193(6) 0.0227(6) -0.0003(5) -0.0006(5) -0.0029(5)
C6 0.0205(6) 0.0141(5) 0.0247(6) 0.0028(5) -0.0019(5) 0.0001(5)
C7 0.0199(6) 0.0178(6) 0.0237(6) -0.0022(5) 0.0018(5) -0.0009(5)
C10 0.0179(6) 0.0187(6) 0.0251(6) 0.0010(5) -0.0001(5) -0.0027(5)
C5 0.0231(7) 0.0212(6) 0.0330(7) -0.0023(5) 0.0018(5) -0.0009(5)
C1 0.0271(7) 0.0192(6) 0.0285(7) -0.0026(5) 0.0027(5) -0.0032(5)
C11 0.0207(6) 0.0225(6) 0.0282(7) 0.0044(5) -0.0005(5) -0.0022(5)
C3 0.0260(7) 0.0214(7) 0.0448(8) 0.0039(6) -0.0086(6) -0.0075(5)
C12 0.0201(6) 0.0224(6) 0.0409(8) 0.0073(6) -0.0019(6) 0.0006(5)
C2 0.0378(8) 0.0204(6) 0.0357(7) -0.0040(5) -0.0040(6) -0.0075(6)
C13 0.0229(7) 0.0212(6) 0.0441(8) -0.0015(6) 0.0008(6) 0.0024(5)
C4 0.0198(7) 0.0256(7) 0.0468(9) 0.0027(6) 0.0012(6) -0.0005(5)

loop_
_atom_type_symbol
_atom_type_description
_atom_type_scat_dispersion_real
_atom_type_scat_dispersion_imag
_atom_type_scat_source
C C 0.0181 0.0091 'International Tables Vol C Tables 4.2.6.8 and 6.1.1.4'
H H 0.0000 0.0000 'International Tables Vol C Tables 4.2.6.8 and 6.1.1.4'
N N 0.0311 0.0180 'International Tables Vol C Tables 4.2.6.8 and 6.1.1.4'
O O 0.0492 0.0322 'International Tables Vol C Tables 4.2.6.8 and 6.1.1.4'
S S 0.3331 0.5567 'International Tables Vol C Tables 4.2.6.8 and 6.1.1.4'

loop_
_geom_angle_atom_site_label_1
_geom_angle_atom_site_label_2
_geom_angle_atom_site_label_3
_geom_angle
_geom_angle_site_symmetry_1
_geom_angle_site_symmetry_3
_geom_angle_publ_flag
C13 S1 C10 91.59(7) . . ?
N2 N1 C8 118.88(10) . . ?
N2 N1 C7 123.79(10) . . ?
C8 N1 C7 116.04(10) . . ?
C9 N2 N1 118.10(11) . . ?
O1 C8 N1 120.68(8) . . ?
O1 C8 N1 120.68(7) . 2_656 ?
N1 C8 N1 118.63(15) 2_656 . ?
N2 C9 H9 119.9 . . ?
N2 C9 C10 120.24(12) . . ?
C10 C9 H9 119.9 . . ?
C5 C6 C7 123.77(12) . . ?
C5 C6 C1 119.01(12) . . ?
C1 C6 C7 117.20(11) . . ?
N1 C7 C6 115.32(10) . . ?
N1 C7 H7A 108.4 . . ?
N1 C7 H7B 108.4 . . ?
C6 C7 H7A 108.4 . . ?
C6 C7 H7B 108.4 . . ?
H7A C7 H7B 107.5 . . ?
C9 C10 S1 122.89(10) . . ?
C11 C10 S1 110.88(10) . . ?
C11 C10 C9 126.22(12) . . ?
C6 C5 H5 119.9 . . ?
C6 C5 C4 120.23(13) . . ?
C4 C5 H5 119.9 . . ?
C6 C1 H1 119.7 . . ?
C2 C1 C6 120.67(13) . . ?
C2 C1 H1 119.7 . . ?
C10 C11 H11 123.6 . . ?
C10 C11 C12 112.76(13) . . ?
C12 C11 H11 123.6 . . ?
C2 C3 H3 120.3 . . ?
C2 C3 C4 119.48(13) . . ?
C4 C3 H3 120.3 . . ?
C11 C12 H12 123.6 . . ?
C13 C12 C11 112.78(12) . . ?
C13 C12 H12 123.6 . . ?
C1 C2 H2 119.9 . . ?
C3 C2 C1 120.19(13) . . ?
C3 C2 H2 119.9 . . ?
S1 C13 H13 124.0 . . ?
C12 C13 S1 111.98(11) . . ?
C12 C13 H13 124.0 . . ?
C5 C4 H4 119.8 . . ?
C3 C4 C5 120.42(14) . . ?
C3 C4 H4 119.8 . . ?

loop_
_geom_bond_atom_site_label_1
_geom_bond_atom_site_label_2
_geom_bond_distance
_geom_bond_site_symmetry_2
_geom_bond_publ_flag
S1 C10 1.7303(13) . ?
S1 C13 1.7199(14) . ?
O1 C8 1.217(2) . ?
N1 N2 1.3777(14) . ?
N1 C8 1.3855(14) . ?
N1 C7 1.4595(15) . ?
N2 C9 1.2832(17) . ?
C9 H9 0.9500 . ?
C9 C10 1.4484(18) . ?
C6 C7 1.5178(16) . ?
C6 C5 1.3885(19) . ?
C6 C1 1.3924(18) . ?
C7 H7A 0.9900 . ?
C7 H7B 0.9900 . ?
C10 C11 1.3741(18) . ?
C5 H5 0.9500 . ?
C5 C4 1.3944(19) . ?
C1 H1 0.9500 . ?
C1 C2 1.3889(19) . ?
C11 H11 0.9500 . ?
C11 C12 1.4168(19) . ?
C3 H3 0.9500 . ?
C3 C2 1.385(2) . ?
C3 C4 1.387(2) . ?
C12 H12 0.9500 . ?
C12 C13 1.356(2) . ?
C2 H2 0.9500 . ?
C13 H13 0.9500 . ?
C4 H4 0.9500 . ?

loop_
_geom_torsion_atom_site_label_1
_geom_torsion_atom_site_label_2
_geom_torsion_atom_site_label_3
_geom_torsion_atom_site_label_4
_geom_torsion
_geom_torsion_site_symmetry_1
_geom_torsion_site_symmetry_2
_geom_torsion_site_symmetry_3
_geom_torsion_site_symmetry_4
_geom_torsion_publ_flag
S1 C10 C11 C12 -0.57(15) . . . . ?
N1 N2 C9 C10 179.86(10) . . . . ?
N2 N1 C8 O1 150.98(7) . . . . ?
N2 N1 C8 N1 -29.02(7) . . . 2_656 ?
N2 N1 C7 C6 -78.22(14) . . . . ?
N2 C9 C10 S1 0.96(17) . . . . ?
N2 C9 C10 C11 -178.75(12) . . . . ?
C8 N1 N2 C9 -173.79(10) . . . . ?
C8 N1 C7 C6 88.60(12) . . . . ?
C9 C10 C11 C12 179.17(12) . . . . ?
C6 C5 C4 C3 -0.4(2) . . . . ?
C6 C1 C2 C3 0.2(2) . . . . ?
C7 N1 N2 C9 -7.32(17) . . . . ?
C7 N1 C8 O1 -16.52(11) . . . . ?
C7 N1 C8 N1 163.48(11) . . . 2_656 ?
C7 C6 C5 C4 -178.52(12) . . . . ?
C7 C6 C1 C2 178.70(12) . . . . ?
C10 S1 C13 C12 -0.41(11) . . . . ?
C10 C11 C12 C13 0.27(17) . . . . ?
C5 C6 C7 N1 8.78(17) . . . . ?
C5 C6 C1 C2 0.1(2) . . . . ?
C1 C6 C7 N1 -169.75(11) . . . . ?
C1 C6 C5 C4 0.0(2) . . . . ?
C11 C12 C13 S1 0.16(15) . . . . ?
C2 C3 C4 C5 0.7(2) . . . . ?
C13 S1 C10 C9 -179.19(11) . . . . ?
C13 S1 C10 C11 0.56(10) . . . . ?
C4 C3 C2 C1 -0.7(2) . . . . ?
